data_7225684
loop_
_publ_author_name
'Sovago, Ioana'
'Thomas, Lynne H.'
'Adam, Martin S.'
'Capelli, Silvia C.'
'Wilson, Chick C.'
'Farrugia, Louis J.'

_publ_section_title
;
 High resolution X-ray and neutron diffraction studies on molecular
 complexes of chloranilic acid and lutidines
;
_journal_issue 30
_journal_name_full CrystEngComm
_journal_page_first 5697
_journal_paper_doi 10.1039/C6CE01065B
_journal_volume 18
_journal_year 2016
_chemical_compound_source commercial
_chemical_formula_moiety
;
C6 Cl2 O4, 2(C7 H10 N)  
;
_chemical_formula_sum 'C20 H20 Cl2 N2 O4'
_chemical_formula_weight 423.28
_chemical_name_systematic
;
 ?
;
_space_group_crystal_system monoclinic
_space_group_IT_number 14
_space_group_name_Hall '-P 2ybc'
_space_group_name_H-M_alt 'P 1 21/c 1'
_symmetry_space_group_name_Hall '-P 2ybc'
_symmetry_space_group_name_H-M 'P 1 21/c 1'
_atom_sites_solution_hydrogens geom
_atom_sites_solution_primary direct
_atom_sites_solution_secondary difmap
_audit_update_record
;
2016-05-04 deposited with the CCDC.
2016-06-13 downloaded from the CCDC.
;
_cell_angle_alpha 90.000(5)
_cell_angle_beta 94.463(5)
_cell_angle_gamma 90.000(5)
_cell_formula_units_Z 2
_cell_length_a 7.140(5)
_cell_length_b 9.290(5)
_cell_length_c 14.774(5)
_cell_measurement_reflns_used 11814
_cell_measurement_temperature 100(2)
_cell_measurement_theta_max 53.43
_cell_measurement_theta_min 1
_cell_measurement_wavelength 0.71073
_cell_volume 977.0(9)
_computing_cell_refinement 'HKL Scalepack (Otwinowski & Minor 1997)'
_computing_data_collection 'Collect (Bruker AXS BV, 1997-2004)'
_computing_data_reduction 'HKL Denzo and Scalepack (Otwinowski & Minor 1997)'
_computing_molecular_graphics 'Ortep-3 for Windows (Farrugia, 1997)'
_computing_publication_material 'WinGX publication routines (Farrugia, 1999)'
_computing_structure_refinement 'SHELXL-97 (Sheldrick, 2008)'
_computing_structure_solution 'SHELXS-97 (Sheldrick, 2008)'
_diffrn_ambient_temperature 100(2)
_diffrn_detector 'APEX-II CCD'
_diffrn_measured_fraction_theta_full 0.999
_diffrn_measured_fraction_theta_max 0.999
_diffrn_measurement_device '\k-geometry diffractometer'
_diffrn_measurement_device_type 'Bruker APEX-II'
_diffrn_measurement_method '\f or \w oscillation scans'
_diffrn_orient_matrix_type 'x-axis to radiation source'
_diffrn_radiation_monochromator graphite
_diffrn_radiation_probe x-ray
_diffrn_radiation_type MoK\a
_diffrn_radiation_wavelength 0.71073
_diffrn_reflns_av_R_equivalents 0.0799
_diffrn_reflns_av_unetI/netI 0.0466
_diffrn_reflns_limit_h_max 16
_diffrn_reflns_limit_h_min -13
_diffrn_reflns_limit_k_max 20
_diffrn_reflns_limit_k_min -19
_diffrn_reflns_limit_l_max 33
_diffrn_reflns_limit_l_min -33
_diffrn_reflns_number 11814
_diffrn_reflns_reduction_process
;
 Scaled and merged with Sortav
 R.H. Blessing, (1987) Cryst. Rev. 1, 3-58
 R.H. Blessing, (1989) J. Appl. Cryst. 22, 396-397
;
_diffrn_reflns_theta_full 53.43
_diffrn_reflns_theta_max 53.43
_diffrn_reflns_theta_min 2.59
_exptl_absorpt_coefficient_mu 0.361
_exptl_absorpt_correction_T_max 0.751
_exptl_absorpt_correction_T_min 0.4471
_exptl_absorpt_correction_type multi-scan
_exptl_absorpt_process_details 'SADABS, Bruker(2001)'
_exptl_crystal_colour red
_exptl_crystal_density_diffrn 1.436
_exptl_crystal_density_method 'not measured'
_exptl_crystal_description prism
_exptl_crystal_F_000 440
_exptl_crystal_size_max 0.35
_exptl_crystal_size_mid 0.21
_exptl_crystal_size_min 0.15
_refine_diff_density_max 0.367
_refine_diff_density_min -0.242
_refine_diff_density_rms 0.061
_refine_ls_extinction_method none
_refine_ls_goodness_of_fit_ref 1.155
_refine_ls_matrix_type full
_refine_ls_number_parameters 378
_refine_ls_number_reflns 9143
_refine_ls_number_restraints 0
_refine_ls_R_factor_all 0.06
_refine_ls_R_factor_gt 0.028
_refine_ls_shift/su_max 0.00001
_refine_ls_structure_factor_coef F
_refine_ls_weighting_details
;
        calc w1 = 1/[s^2^(Fo)]
;
_refine_ls_weighting_scheme calc
_refine_ls_wR_factor_ref 0.026
_reflns_number_gt 8736
_reflns_number_total 11814
_reflns_threshold_expression >2\s(I)
_cod_data_source_file c6ce01065b3.cif
_cod_data_source_block 2_(2,6)_xd
_cod_depositor_comments 'Adding full bibliography for 7225667--7225698.cif.'
_cod_database_code 7225684

loop_
_space_group_symop_id
_space_group_symop_operation_xyz
1 +X,+Y,+Z
2 -X,1/2+Y,1/2-Z
3 -X,-Y,-Z
4 +X,1/2-Y,1/2+Z

loop_
_atom_local_axes_atom_label
_atom_local_axes_atom0
_atom_local_axes_ax1
_atom_local_axes_atom1
_atom_local_axes_atom2
_atom_local_axes_ax2
CL(1) C(111) Z CL(1) C(112) Y
O(2) C(112) Z O(2) H(125) Y
O(3) C(113) Z O(3) C(112) Y
N(125) C(124) X N(125) C(126) Y
C(121) C(122) X C(121) C(126) Y
C(122) C(121) X C(122) C(123) Y
C(123) C(122) X C(123) C(124) Y
C(124) N(125) X C(124) C(123) Y
C(126) N(125) X C(126) C(121) Y
C(24) H(24A) Z C(24) H(24C) Y
C(26) H(26B) Z C(26) H(26A) Y
C(111) C(112) X C(111) CL(1) Y
C(112) C(113) X C(112) C(111) Y
C(113) O(3) X C(113) C(112) Y
H(121) C(121) Z H(121) C(122) Y
H(122) C(122) Z H(122) C(123) Y
H(123) C(123) Z H(123) C(122) Y
H(125) N(125) Z H(125) O(2) Y
H(24A) C(24) Z H(24A) H(24C) Y
H(24B) C(24) Z H(24B) H(24A) Y
H(24C) C(24) Z H(24C) H(24A) Y
H(26A) C(26) Z H(26A) H(26B) Y
H(26B) C(26) Z H(26B) H(26A) Y
H(26C) C(26) Z H(26C) H(26B) Y

loop_
_atom_rho_multipole_atom_label
_atom_rho_multipole_coeff_Pv
_atom_rho_multipole_coeff_P00
_atom_rho_multipole_coeff_P11
_atom_rho_multipole_coeff_P1-1
_atom_rho_multipole_coeff_P10
_atom_rho_multipole_coeff_P20
_atom_rho_multipole_coeff_P21
_atom_rho_multipole_coeff_P2-1
_atom_rho_multipole_coeff_P22
_atom_rho_multipole_coeff_P2-2
_atom_rho_multipole_coeff_P30
_atom_rho_multipole_coeff_P31
_atom_rho_multipole_coeff_P3-1
_atom_rho_multipole_coeff_P32
_atom_rho_multipole_coeff_P3-2
_atom_rho_multipole_coeff_P33
_atom_rho_multipole_coeff_P3-3
_atom_rho_multipole_coeff_P40
_atom_rho_multipole_coeff_P41
_atom_rho_multipole_coeff_P4-1
_atom_rho_multipole_coeff_P42
_atom_rho_multipole_coeff_P4-2
_atom_rho_multipole_coeff_P43
_atom_rho_multipole_coeff_P4-3
_atom_rho_multipole_coeff_P44
_atom_rho_multipole_coeff_P4-4
_atom_rho_multipole_kappa
_atom_rho_multipole_kappa_prime0
_atom_rho_multipole_kappa_prime1
_atom_rho_multipole_kappa_prime2
_atom_rho_multipole_kappa_prime3
_atom_rho_multipole_kappa_prime4
Cl(1) 7.29(3) 0 -0.058(13) 0.133(13) -0.017(14) -0.156(17) -0.096(16) -0.027(16) 0.022(14) -0.002(17) 0.042(11) -0.039(10) 0.022(10) 0.002(10) -0.016(11) -0.022(10) 0.008(10) 0.052(14) -0.013(13) 0.000(13) -0.004(13) -0.009(13) -0.001(14) 0.011(13) 0.000(13) 0.021(13) 1.014917 1 1 1 1 1
O(2) 6.17(2) 0 0.029(12) 0.035(10) -0.060(11) -0.028(12) -0.018(12) 0.020(10) -0.035(11) -0.077(11) 0.013(9) -0.019(9) -0.006(8) 0.041(9) -0.005(9) -0.001(9) 0.046(9) 0 0 0 0 0 0 0 0 0 0.994336 1.014256 1.014256 1.014256 1.014256 1.014256
O(3) 6.17(2) 0 -0.006(11) -0.066(10) -0.013(10) -0.003(11) -0.019(11) 0.006(11) -0.099(11) -0.030(11) 0.034(9) -0.001(8) -0.003(8) 0.032(9) 0.003(9) -0.016(9) 0.023(9) 0 0 0 0 0 0 0 0 0 0.994336 1.014256 1.014256 1.014256 1.014256 1.014256
N(125) 4.97(3) 0 0.037(13) -0.044(13) 0.003(11) -0.066(12) -0.022(12) -0.015(11) -0.012(12) 0.005(13) 0.009(12) 0.002(11) 0.028(11) -0.003(11) 0.014(11) 0.186(11) 0.011(12) 0 0 0 0 0 0 0 0 0 1.000034 0.95724 0.95724 0.95724 0.95724 0.95724
C(121) 4.02(4) 0 0.015(19) 0.105(17) 0.033(15) -0.179(16) 0.011(16) 0.022(14) -0.014(16) 0.000(17) -0.063(17) 0.050(16) 0.010(15) 0.009(16) -0.023(16) 0.225(17) 0.014(18) 0 0 0 0 0 0 0 0 0 1.000465 0.980537 0.980537 0.980537 0.980537 0.980537
C(122) 3.98(4) 0 0.044(19) 0.068(18) -0.009(16) -0.204(17) 0.024(16) 0.005(15) 0.021(17) -0.025(18) -0.012(18) 0.015(17) 0.046(16) -0.010(17) -0.034(17) 0.285(19) -0.019(19) 0 0 0 0 0 0 0 0 0 1.000465 0.980537 0.980537 0.980537 0.980537 0.980537
C(123) 4.07(4) 0 0.015(19) 0.036(18) -0.012(17) -0.172(17) 0.030(16) 0.054(15) 0.013(18) -0.005(16) -0.008(18) -0.014(17) 0.038(16) 0.050(17) 0.007(16) 0.254(17) -0.007(18) 0 0 0 0 0 0 0 0 0 1.000465 0.980537 0.980537 0.980537 0.980537 0.980537
C(124) 4.07(4) 0 -0.040(16) 0.031(17) 0.008(15) -0.193(15) -0.021(14) -0.012(14) -0.059(15) -0.014(15) 0.005(16) -0.001(15) 0.041(15) 0.042(16) -0.020(16) 0.269(16) 0.024(17) 0 0 0 0 0 0 0 0 0 1.000465 0.980537 0.980537 0.980537 0.980537 0.980537
C(126) 4.11(4) 0 0.005(16) 0.026(16) 0.004(14) -0.214(14) -0.017(13) -0.012(14) -0.008(15) -0.025(14) -0.017(16) -0.034(15) 0.038(14) 0.008(15) -0.013(15) 0.289(16) 0.020(16) 0 0 0 0 0 0 0 0 0 1.000465 0.980537 0.980537 0.980537 0.980537 0.980537
C(24) 4.39(6) 0 -0.118(19) -0.002(19) 0.017(18) 0.021(17) -0.011(17) -0.111(16) -0.061(16) 0.006(18) 0.20(2) -0.129(19) -0.040(18) -0.007(19) 0.053(19) 0.051(19) -0.214(19) 0 0 0 0 0 0 0 0 0 0.988898 0.915326 0.915326 0.915326 0.915326 0.915326
C(26) 4.49(7) 0 0.013(19) 0.107(19) 0.074(19) 0.052(18) -0.026(17) 0.041(17) -0.028(17) -0.076(17) 0.15(2) 0.023(18) 0.094(19) -0.092(18) -0.165(18) 0.03(2) -0.234(19) 0 0 0 0 0 0 0 0 0 0.988898 0.915326 0.915326 0.915326 0.915326 0.915326
C(111) 4.13(4) 0 0.064(15) -0.059(15) 0.012(14) -0.046(13) 0.022(13) -0.031(12) 0.032(14) 0.063(14) -0.005(15) 0.008(14) -0.025(14) 0.033(14) -0.020(15) 0.249(15) -0.034(15) 0 0 0 0 0 0 0 0 0 0.998526 0.965829 0.965829 0.965829 0.965829 0.965829
C(112) 4.07(4) 0 -0.006(15) -0.036(15) 0.038(14) -0.256(14) -0.061(13) -0.010(13) -0.033(14) 0.021(14) 0.015(15) 0.009(14) 0.031(14) -0.003(15) 0.026(15) 0.322(15) 0.049(16) 0 0 0 0 0 0 0 0 0 0.998526 0.965829 0.965829 0.965829 0.965829 0.965829
C(113) 4.17(3) 0 0.045(15) -0.041(15) 0.014(13) -0.247(13) 0.013(12) -0.035(12) 0.064(14) 0.060(14) -0.033(15) -0.010(14) 0.007(14) 0.006(14) 0.008(15) 0.284(15) -0.001(16) 0 0 0 0 0 0 0 0 0 0.998526 0.965829 0.965829 0.965829 0.965829 0.965829
H(121) 0.855(16) 0 0.001(10) -0.026(10) 0.208(12) 0.141(15) 0 0 0 0 0 0 0 0 0 0 0 0 0 0 0 0 0 0 0 0 1.173039 1.173039 1.173039 1.173039 1.173039 1.173039
H(122) 0.855(16) 0 0.001(10) -0.026(10) 0.208(12) 0.141(15) 0 0 0 0 0 0 0 0 0 0 0 0 0 0 0 0 0 0 0 0 1.173039 1.173039 1.173039 1.173039 1.173039 1.173039
H(123) 0.855(16) 0 0.001(10) -0.026(10) 0.208(12) 0.141(15) 0 0 0 0 0 0 0 0 0 0 0 0 0 0 0 0 0 0 0 0 1.173039 1.173039 1.173039 1.173039 1.173039 1.173039
H(125) 0.74(2) 0 0.013(15) -0.011(16) 0.131(17) 0.26(2) 0 0 0 0 0 0 0 0 0 0 0 0 0 0 0 0 0 0 0 0 1.173039 1.173039 1.173039 1.173039 1.173039 1.173039
H(24A) 0.798(18) 0 -0.015(12) -0.006(11) 0.129(12) 0.011(16) 0 0 0 0 0 0 0 0 0 0 0 0 0 0 0 0 0 0 0 0 1.140035 1.140035 1.140035 1.140035 1.140035 1.140035
H(24B) 0.798(18) 0 -0.015(12) -0.006(11) 0.129(12) 0.011(16) 0 0 0 0 0 0 0 0 0 0 0 0 0 0 0 0 0 0 0 0 1.140035 1.140035 1.140035 1.140035 1.140035 1.140035
H(24C) 0.798(18) 0 -0.015(12) -0.006(11) 0.129(12) 0.011(16) 0 0 0 0 0 0 0 0 0 0 0 0 0 0 0 0 0 0 0 0 1.140035 1.140035 1.140035 1.140035 1.140035 1.140035
H(26A) 0.738(18) 0 0.020(12) -0.032(11) 0.091(13) -0.008(17) 0 0 0 0 0 0 0 0 0 0 0 0 0 0 0 0 0 0 0 0 1.140035 1.140035 1.140035 1.140035 1.140035 1.140035
H(26B) 0.738(18) 0 0.020(12) -0.032(11) 0.091(13) -0.008(17) 0 0 0 0 0 0 0 0 0 0 0 0 0 0 0 0 0 0 0 0 1.140035 1.140035 1.140035 1.140035 1.140035 1.140035
H(26C) 0.738(18) 0 0.020(12) -0.032(11) 0.091(13) -0.008(17) 0 0 0 0 0 0 0 0 0 0 0 0 0 0 0 0 0 0 0 0 1.140035 1.140035 1.140035 1.140035 1.140035 1.140035

loop_
_atom_site_label
_atom_site_type_symbol
_atom_site_fract_x
_atom_site_fract_y
_atom_site_fract_z
_atom_site_U_iso_or_equiv
_atom_site_adp_type
_atom_site_occupancy
_atom_site_symmetry_multiplicity
Cl(1) Cl 0.596207(11) 0.367893(9) 1.196532(4) 0.015 Uani 1 4
O(2) O 0.68256(6) 0.24439(5) 1.01857(3) 0.017 Uani 1 4
O(3) O 0.59116(6) 0.35130(4) 0.85300(2) 0.016 Uani 1 4
N(125) N 0.89828(4) 0.12990(4) 0.89994(2) 0.013 Uani 1 4
C(121) C 1.02002(6) -0.08324(4) 0.84118(3) 0.019 Uani 1 4
C(122) C 1.17406(6) -0.00573(6) 0.81507(3) 0.021 Uani 1 4
C(123) C 1.18690(5) 0.14149(5) 0.83251(3) 0.021 Uani 1 4
C(124) C 1.04613(5) 0.20875(4) 0.87666(2) 0.016 Uani 1 4
C(126) C 0.87921(5) -0.01238(4) 0.88343(2) 0.015 Uani 1 4
C(24) C 1.04950(6) 0.36438(5) 0.90220(4) 0.023 Uani 1 4
C(26) C 0.70527(6) -0.08323(5) 0.91122(3) 0.022 Uani 1 4
C(111) C 0.53812(4) 0.43740(3) 1.088890(18) 0.011 Uani 1 4
C(112) C 0.59493(4) 0.36179(3) 1.013926(18) 0.011 Uani 1 4
C(113) C 0.54900(4) 0.42563(3) 0.918275(18) 0.011 Uani 1 4
H(121) H 1.011827 -0.199134 0.829615 0.035 Uani 1 4
H(122) H 1.284337 -0.059085 0.779787 0.037 Uani 1 4
H(123) H 1.307055 0.20167 0.81173 0.038 Uani 1 4
H(125) H 0.795575 0.180565 0.93932 0.027 Uani 1 4
H(24A) H 1.152385 0.420408 0.865385 0.042 Uani 1 4
H(24B) H 1.079683 0.378059 0.973626 0.038 Uani 1 4
H(24C) H 0.917096 0.413107 0.879462 0.036 Uani 1 4
H(26A) H 0.655249 -0.034967 0.970362 0.038 Uani 1 4
H(26B) H 0.595758 -0.073335 0.85758 0.039 Uani 1 4
H(26C) H 0.721322 -0.193179 0.921129 0.043 Uani 1 4

loop_
_atom_site_aniso_label
_atom_site_aniso_U_11
_atom_site_aniso_U_22
_atom_site_aniso_U_33
_atom_site_aniso_U_23
_atom_site_aniso_U_13
_atom_site_aniso_U_12
Cl(1) 0.01875(3) 0.01715(3) 0.00981(2) 0.002057(19) 0.002075(17) 0.00271(2)
O(2) 0.02385(15) 0.01525(13) 0.01396(11) 0.00193(10) 0.00568(11) 0.00805(12)
O(3) 0.02153(14) 0.01526(13) 0.01103(10) -0.00327(9) 0.00362(10) 0.00295(11)
N(125) 0.01288(10) 0.01336(10) 0.01399(9) -0.00139(9) 0.00240(8) 0.00120(9)
C(121) 0.02101(14) 0.01722(14) 0.01880(13) -0.00400(11) 0.00219(11) 0.00523(12)
C(122) 0.01740(14) 0.02644(18) 0.02021(14) -0.00474(13) 0.00437(11) 0.00619(13)
C(123) 0.01358(12) 0.02614(18) 0.02246(14) -0.00247(13) 0.00501(10) 0.00041(12)
C(124) 0.01282(11) 0.01685(12) 0.01804(11) -0.00201(10) 0.00221(9) -0.00073(9)
C(126) 0.01621(11) 0.01317(11) 0.01458(10) -0.00073(8) 0.00193(9) 0.00139(9)
C(24) 0.02035(14) 0.01775(14) 0.03159(18) -0.00389(13) 0.00125(13) -0.00405(12)
C(26) 0.02242(15) 0.01759(14) 0.02775(17) 0.00271(12) 0.00530(13) -0.00316(12)
C(111) 0.01367(10) 0.01145(10) 0.00935(8) 0.00014(7) 0.00227(7) 0.00101(8)
C(112) 0.01335(9) 0.01109(9) 0.01033(8) -0.00002(7) 0.00302(7) 0.00167(8)
C(113) 0.01243(9) 0.01094(9) 0.00966(8) -0.00125(7) 0.00252(7) 0.00043(8)
H(121) 0.040408 0.022549 0.04362 -0.005733 0.006885 0.006268
H(122) 0.028751 0.041211 0.041964 -0.010264 0.010671 0.009958
H(123) 0.02648 0.041569 0.047682 -0.007636 0.015903 -0.005683
H(125) 0.026694 0.023827 0.031655 -0.003562 0.011878 0.001158
H(24A) 0.040759 0.037914 0.051481 -0.004489 0.027147 -0.012252
H(24B) 0.049241 0.038309 0.027342 -0.0065 0.001295 -0.002308
H(24C) 0.028752 0.031615 0.047523 -0.002841 -0.000252 0.003842
H(26A) 0.045599 0.03511 0.036981 -0.010832 0.017782 -0.00524
H(26B) 0.032592 0.045243 0.038016 0.002177 -0.001741 -0.00495
H(26C) 0.049353 0.018507 0.062093 0.00354 0.014736 0.003278

loop_
_geom_angle_atom_site_label_1
_geom_angle_atom_site_label_2
_geom_angle_atom_site_label_3
_geom_angle
_geom_angle_site_symmetry_1
_geom_angle_site_symmetry_2
_geom_angle_site_symmetry_3
_geom_angle_publ_flag
C(124) N(125) C(126) 123.71(3) 1_555 1_555 1_555 yes
C(124) N(125) H(125) 118.55(3) 1_555 1_555 1_555 yes
C(126) N(125) H(125) 117.49(3) 1_555 1_555 1_555 yes
C(122) C(121) C(126) 119.58(4) 1_555 1_555 1_555 yes
C(122) C(121) H(121) 120.01(4) 1_555 1_555 1_555 yes
C(126) C(121) H(121) 120.40(4) 1_555 1_555 1_555 yes
C(121) C(122) C(123) 119.86(3) 1_555 1_555 1_555 yes
C(121) C(122) H(122) 120.64(4) 1_555 1_555 1_555 yes
C(123) C(122) H(122) 119.50(4) 1_555 1_555 1_555 yes
C(122) C(123) C(124) 119.27(4) 1_555 1_555 1_555 yes
C(122) C(123) H(123) 119.62(4) 1_555 1_555 1_555 yes
C(124) C(123) H(123) 121.12(4) 1_555 1_555 1_555 yes
N(125) C(124) C(123) 118.95(4) 1_555 1_555 1_555 yes
N(125) C(124) C(24) 117.25(3) 1_555 1_555 1_555 yes
C(123) C(124) C(24) 123.79(4) 1_555 1_555 1_555 yes
N(125) C(126) C(121) 118.61(3) 1_555 1_555 1_555 yes
N(125) C(126) C(26) 117.21(3) 1_555 1_555 1_555 yes
C(121) C(126) C(26) 124.17(4) 1_555 1_555 1_555 yes
C(124) C(24) H(24A) 109.70(4) 1_555 1_555 1_555 yes
C(124) C(24) H(24B) 111.27(4) 1_555 1_555 1_555 yes
C(124) C(24) H(24C) 109.34(3) 1_555 1_555 1_555 yes
H(24A) C(24) H(24B) 110.31(4) 1_555 1_555 1_555 yes
H(24A) C(24) H(24C) 104.76(4) 1_555 1_555 1_555 yes
H(24B) C(24) H(24C) 111.26(4) 1_555 1_555 1_555 yes
C(126) C(26) H(26A) 112.25(4) 1_555 1_555 1_555 yes
C(126) C(26) H(26B) 109.48(4) 1_555 1_555 1_555 yes
C(126) C(26) H(26C) 112.85(4) 1_555 1_555 1_555 yes
H(26A) C(26) H(26B) 107.30(4) 1_555 1_555 1_555 yes
H(26A) C(26) H(26C) 109.77(4) 1_555 1_555 1_555 yes
H(26B) C(26) H(26C) 104.76(4) 1_555 1_555 1_555 yes
CL(1) C(111) C(112) 118.38(2) 1_555 1_555 1_555 yes
CL(1) C(111) C(113) 118.34(2) 1_555 1_555 3_667 yes
C(112) C(111) C(113) 123.02(3) 1_555 1_555 3_667 yes
O(2) C(112) C(111) 124.53(3) 1_555 1_555 1_555 yes
O(3) C(113) C(111) 124.95(3) 1_555 1_555 3_667 yes

loop_
_geom_bond_atom_site_label_1
_geom_bond_atom_site_label_2
_geom_bond_distance
_geom_bond_site_symmetry_1
_geom_bond_site_symmetry_2
_geom_bond_publ_flag
CL(1) C(111) 1.7365(3) 1_555 1_555 yes
O(2) C(112) 1.2566(5) 1_555 1_555 yes
O(3) C(113) 1.2421(4) 1_555 1_555 yes
N(125) C(124) 1.3512(5) 1_555 1_555 yes
N(125) C(126) 1.3491(5) 1_555 1_555 yes
N(125) H(125) 1.0790(3) 1_555 1_555 yes
C(121) C(122) 1.3939(7) 1_555 1_555 yes
C(121) C(126) 1.3897(5) 1_555 1_555 yes
C(121) H(121) 1.0910(4) 1_555 1_555 yes
C(122) C(123) 1.3935(7) 1_555 1_555 yes
C(122) H(122) 1.0960(4) 1_555 1_555 yes
C(123) C(124) 1.3886(5) 1_555 1_555 yes
C(123) H(123) 1.0880(4) 1_555 1_555 yes
C(124) C(24) 1.4940(6) 1_555 1_555 yes
C(126) C(26) 1.4911(5) 1_555 1_555 yes
C(24) H(24A) 1.0810(5) 1_555 1_555 yes
C(24) H(24B) 1.0680(5) 1_555 1_555 yes
C(24) H(24C) 1.0780(5) 1_555 1_555 yes
C(26) H(26A) 1.0680(5) 1_555 1_555 yes
C(26) H(26B) 1.0730(5) 1_555 1_555 yes
C(26) H(26C) 1.0370(4) 1_555 1_555 yes
C(111) C(112) 1.3980(4) 1_555 1_555 yes
C(111) C(113) 1.4166(4) 1_555 3_667 yes

loop_
_geom_torsion_atom_site_label_1
_geom_torsion_atom_site_label_2
_geom_torsion_atom_site_label_3
_geom_torsion_atom_site_label_4
_geom_torsion
_geom_torsion_site_symmetry_1
_geom_torsion_site_symmetry_2
_geom_torsion_site_symmetry_3
_geom_torsion_site_symmetry_4
_geom_torsion_publ_flag
C(124) N(125) C(126) C(121) 0.87(3) 1_555 1_555 1_555 1_555 yes
C(126) N(125) C(124) C(123) 0.57(4) 1_555 1_555 1_555 1_555 yes
C(126) N(125) C(124) C(24) -178.18(5) 1_555 1_555 1_555 1_555 yes
C(124) N(125) C(126) C(26) -178.46(5) 1_555 1_555 1_555 1_555 yes
H(125) N(125) C(124) C(123) 174.75(5) 1_555 1_555 1_555 1_555 yes
H(125) N(125) C(124) C(24) -4.00(3) 1_555 1_555 1_555 1_555 yes
H(125) N(125) C(126) C(121) -173.36(5) 1_555 1_555 1_555 1_555 yes
H(125) N(125) C(126) C(26) 7.31(3) 1_555 1_555 1_555 1_555 yes
C(122) C(121) C(126) N(125) -1.55(4) 1_555 1_555 1_555 1_555 yes
C(126) C(121) C(122) C(123) 0.82(4) 1_555 1_555 1_555 1_555 yes
C(122) C(121) C(126) C(26) 177.73(6) 1_555 1_555 1_555 1_555 yes
C(126) C(121) C(122) H(122) -178.10(6) 1_555 1_555 1_555 1_555 yes
H(121) C(121) C(122) C(123) -178.00(7) 1_555 1_555 1_555 1_555 yes
H(121) C(121) C(122) H(122) 3.08(4) 1_555 1_555 1_555 1_555 yes
H(121) C(121) C(126) N(125) 177.26(6) 1_555 1_555 1_555 1_555 yes
H(121) C(121) C(126) C(26) -3.46(4) 1_555 1_555 1_555 1_555 yes
C(121) C(122) C(123) C(124) 0.62(4) 1_555 1_555 1_555 1_555 yes
C(121) C(122) C(123) H(123) -179.72(7) 1_555 1_555 1_555 1_555 yes
H(122) C(122) C(123) C(124) 179.55(7) 1_555 1_555 1_555 1_555 yes
H(122) C(122) C(123) H(123) -0.79(4) 1_555 1_555 1_555 1_555 yes
C(122) C(123) C(124) N(125) -1.31(4) 1_555 1_555 1_555 1_555 yes
C(122) C(123) C(124) C(24) 177.35(6) 1_555 1_555 1_555 1_555 yes
H(123) C(123) C(124) N(125) 179.03(6) 1_555 1_555 1_555 1_555 yes
H(123) C(123) C(124) C(24) -2.30(4) 1_555 1_555 1_555 1_555 yes
N(125) C(124) C(24) H(24A) -165.33(5) 1_555 1_555 1_555 1_555 yes
N(125) C(124) C(24) H(24B) 72.32(4) 1_555 1_555 1_555 1_555 yes
N(125) C(124) C(24) H(24C) -50.97(4) 1_555 1_555 1_555 1_555 yes
C(123) C(124) C(24) H(24A) 15.98(4) 1_555 1_555 1_555 1_555 yes
C(123) C(124) C(24) H(24B) -106.36(5) 1_555 1_555 1_555 1_555 yes
C(123) C(124) C(24) H(24C) 130.34(6) 1_555 1_555 1_555 1_555 yes
N(125) C(126) C(26) H(26A) -32.16(4) 1_555 1_555 1_555 1_555 yes
N(125) C(126) C(26) H(26B) 86.90(4) 1_555 1_555 1_555 1_555 yes
N(125) C(126) C(26) H(26C) -156.84(5) 1_555 1_555 1_555 1_555 yes
C(121) C(126) C(26) H(26A) 148.55(6) 1_555 1_555 1_555 1_555 yes
C(121) C(126) C(26) H(26B) -92.39(5) 1_555 1_555 1_555 1_555 yes
C(121) C(126) C(26) H(26C) 23.87(4) 1_555 1_555 1_555 1_555 yes
CL(1) C(111) C(112) O(2) 1.56(3) 1_555 1_555 1_555 1_555 yes
C(113) C(111) C(112) O(2) 175.49(5) 3_667 1_555 1_555 1_555 yes
